data_2006555
loop_
_publ_author_name
'Azim, Abul'
'Parmar, Virinder S.'
'Errington, William'

_publ_section_title
;
 3-Cyano-6-(4-methoxyphenyl)-5-methyl-4-methylthio-2<i>H</i>-pyran-2-one
;
_journal_issue 10
_journal_name_full 'Acta Crystallographica Section C'
_journal_page_first 1436
_journal_page_last 1438
_journal_paper_doi 10.1107/S0108270197007336
_journal_volume 53
_journal_year 1997
_chemical_formula_sum 'C15 H13 N O3 S'
_chemical_formula_weight 287.32
_chemical_name_systematic
;
 3-cyano-6-(4'-methoxyphenyl)-5-methyl-4-methylthio-2-pyranone
;
_space_group_IT_number 14
_symmetry_cell_setting monoclinic
_symmetry_space_group_name_Hall '-P 2ybc'
_symmetry_space_group_name_H-M 'P 1 21/c 1'
_audit_creation_method SHELXL
_cell_angle_alpha 90.00
_cell_angle_beta 90.3040(10)
_cell_angle_gamma 90.00
_cell_formula_units_Z 4
_cell_length_a 12.5744(4)
_cell_length_b 7.4608(2)
_cell_length_c 14.4604(4)
_cell_measurement_reflns_used '4149 reflections with I>=10\s(I)'
_cell_measurement_temperature 200(2)
_cell_measurement_theta_max 26.0
_cell_measurement_theta_min 1.6
_cell_volume 1356.58(7)
_computing_cell_refinement 'SAINT (Siemens, 1995)'
_computing_data_collection 'SMART (Siemens, 1994b)'
_computing_data_reduction SAINT
_computing_molecular_graphics SHELXTL/PC
_computing_publication_material SHELXTL/PC
_computing_structure_refinement 'SHELXL96 (Sheldrick, 1996)'
_computing_structure_solution 'SHELXTL/PC (Siemens, 1994a)'
_diffrn_ambient_temperature 200(2)
_diffrn_measurement_device
;
 Siemens SMART CCD area-detector diffractometer
;
_diffrn_measurement_method '\w scans'
_diffrn_radiation_monochromator graphite
_diffrn_radiation_source 'normal-focus sealed tube'
_diffrn_radiation_type MoK\a
_diffrn_radiation_wavelength 0.71073
_diffrn_reflns_av_R_equivalents 0.0457
_diffrn_reflns_av_sigmaI/netI 0.0389
_diffrn_reflns_limit_h_max 16
_diffrn_reflns_limit_h_min -13
_diffrn_reflns_limit_k_max 7
_diffrn_reflns_limit_k_min -9
_diffrn_reflns_limit_l_max 19
_diffrn_reflns_limit_l_min -19
_diffrn_reflns_number 6873
_diffrn_reflns_theta_max 26.00
_diffrn_reflns_theta_min 1.62
_diffrn_standards_decay_% nil
_exptl_absorpt_coefficient_mu 0.245
_exptl_absorpt_correction_type none
_exptl_crystal_colour yellow
_exptl_crystal_density_diffrn 1.407
_exptl_crystal_density_meas ?
_exptl_crystal_description slab
_exptl_crystal_F_000 600
_exptl_crystal_size_max 0.28
_exptl_crystal_size_mid 0.26
_exptl_crystal_size_min 0.12
_refine_diff_density_max 0.19
_refine_diff_density_min -0.21
_refine_ls_extinction_method none
_refine_ls_goodness_of_fit_all 1.177
_refine_ls_goodness_of_fit_obs 1.184
_refine_ls_matrix_type full
_refine_ls_number_parameters 184
_refine_ls_number_reflns 2631
_refine_ls_number_restraints 0
_refine_ls_restrained_S_all 1.177
_refine_ls_restrained_S_obs 1.184
_refine_ls_R_factor_all 0.0635
_refine_ls_R_factor_obs .0485
_refine_ls_shift/esd_max 0.001
_refine_ls_shift/esd_mean 0.000
_refine_ls_structure_factor_coef Fsqd
_refine_ls_weighting_details 'w = 1/[\s^2^(Fo^2^)+(0.0275P)^2^+0.8794P] where P=(Fo^2^+2Fc^2^)/3'
_refine_ls_weighting_scheme calc
_refine_ls_wR_factor_all 0.1100
_refine_ls_wR_factor_obs .1004
_reflns_number_observed 2197
_reflns_number_total 2631
_reflns_observed_criterion >2sigma(I)
_cod_data_source_file bm1145.cif
_cod_data_source_block del22m
_cod_depositor_comments
;
The following automatic conversions were performed:

'_exptl_crystal_density_meas' value 'not measured' was changed to '?'
- the value is perceived as not measured.

Automatic conversion script
Id: cif_fix_values 3008 2015-01-20 13:52:24Z robertas 

The following automatic conversions were performed:

'_refine_ls_weighting_scheme' value 'calc w =
1/[\s^2^(Fo^2^)+(0.0275P)^2^+0.8794P] where P=(Fo^2^+2Fc^2^)/3' was
changed to 'calc'. New tag '_refine_ls_weighting_details' was
created. The value of the new tag was set to 'w =
1/[\s^2^(Fo^2^)+(0.0275P)^2^+0.8794P] where P=(Fo^2^+2Fc^2^)/3'.

Automatic conversion script
Id: cif_fix_values 3143 2015-03-26 13:38:13Z robertas 
;
_cod_original_sg_symbol_H-M 'P 21/c'
_cod_database_code 2006555

loop_
_symmetry_equiv_pos_as_xyz
'x, y, z'
'-x, y+1/2, -z+1/2'
'-x, -y, -z'
'x, -y-1/2, z-1/2'

loop_
_atom_site_aniso_label
_atom_site_aniso_U_11
_atom_site_aniso_U_22
_atom_site_aniso_U_33
_atom_site_aniso_U_12
_atom_site_aniso_U_13
_atom_site_aniso_U_23
S1 .0340(3) .0550(4) .0428(4) .0041(3) .0092(2) -.0055(3)
O1 .0324(9) .0656(12) .0476(10) -.0005(8) -.0031(7) -.0068(9)
O2 .0327(8) .0414(9) .0284(8) .0026(7) .0046(6) -.0033(7)
O3 .0465(10) .0582(11) .0310(9) .0005(8) .0068(7) -.0100(8)
N1 .0470(13) .0863(19) .0471(13) -.0041(13) -.0071(11) -.0070(13)
C1 .0438(15) .0610(19) .0646(18) .0019(13) -.0142(13) .0022(15)
C2 .0315(12) .0367(13) .0418(13) .0018(10) .0000(9) -.0101(10)
C3 .0412(13) .0358(13) .0315(11) .0028(10) -.0007(9) -.0028(10)
C4 .0366(12) .0325(12) .0313(11) -.0022(10) .0050(9) -.0027(9)
C5 .0349(11) .0272(11) .0314(11) .0025(9) .0031(9) -.0027(9)
C6 .0367(12) .0356(13) .0318(11) .0001(10) .0060(9) -.0019(9)
C7 .0335(12) .0406(13) .0401(13) -.0037(10) .0104(9) -.0059(10)
C8 .0380(12) .0267(11) .0255(10) -.0002(9) .0051(8) .0005(9)
C9 .0356(11) .0258(11) .0287(11) .0017(9) .0052(8) .0032(9)
C10 .0309(11) .0273(11) .0336(11) .0024(9) .0061(9) .0013(9)
C11 .0350(12) .0305(12) .0342(11) .0000(10) .0018(9) .0011(9)
C12 .0356(12) .0331(12) .0321(12) -.0004(10) .0032(9) -.0005(9)
C13 .0370(13) .0460(15) .0395(13) -.0029(11) .0051(10) -.0021(11)
C14 .0318(13) .074(2) .0572(16) -.0033(13) .0059(11) -.0020(15)
C15 .0389(12) .0382(13) .0307(11) .0035(10) .0064(9) -.0032(10)

loop_
_atom_site_label
_atom_site_fract_x
_atom_site_fract_y
_atom_site_fract_z
_atom_site_U_iso_or_equiv
_atom_site_thermal_displace_type
_atom_site_calc_flag
_atom_site_refinement_flags
_atom_site_occupancy
_atom_site_disorder_group
_atom_site_type_symbol
S1 .35801(5) .02912(9) .74531(4) .0439(2) Uani d . 1 . S
O1 -.36488(12) .0674(3) .62873(12) .0486(5) Uani d . 1 . O
O2 .03568(11) .1203(2) .86869(9) .0342(4) Uani d . 1 . O
O3 .09781(13) .1854(2) 1.00745(10) .0452(4) Uani d . 1 . O
N1 .36341(18) .1359(4) 1.02306(16) .0601(7) Uani d . 1 . N
C1 -.3870(2) .1405(4) .53932(19) .0565(7) Uani d . 1 . C
H1A -.4641 .1525 .5310 .085 Uiso calc R 1 . H
H1B -.3586 .0606 .4917 .085 Uiso calc R 1 . H
H1C -.3535 .2587 .5340 .085 Uiso calc R 1 . H
C2 -.26135(17) .0664(3) .65844(16) .0367(5) Uani d . 1 . C
C3 -.17575(18) .1236(3) .60623(15) .0361(5) Uani d . 1 . C
H3 -.1865 .1652 .5448 .043 Uiso calc R 1 . H
C4 -.07414(18) .1199(3) .64422(15) .0335(5) Uani d . 1 . C
H4 -.0156 .1602 .6086 .040 Uiso calc R 1 . H
C5 -.05684(17) .0577(3) .73403(14) .0311(5) Uani d . 1 . C
C6 -.14422(18) -.0006(3) .78515(16) .0347(5) Uani d . 1 . C
H6 -.1339 -.0431 .8465 .042 Uiso calc R 1 . H
C7 -.24500(18) .0029(3) .74780(16) .0381(5) Uani d . 1 . C
H7 -.3036 -.0381 .7832 .046 Uiso calc R 1 . H
C8 .04814(17) .0651(3) .77878(14) .0301(5) Uani d . 1 . C
C9 .14577(17) .0297(3) .74361(14) .0300(5) Uani d . 1 . C
C10 .23771(16) .0590(3) .80190(14) .0306(5) Uani d . 1 . C
C11 .22351(17) .1086(3) .89293(15) .0332(5) Uani d . 1 . C
C12 .11878(18) .1405(3) .92930(15) .0336(5) Uani d . 1 . C
C13 .30444(19) .1262(3) .96265(17) .0408(6) Uani d . 1 . C
C14 .46113(19) .1285(4) .81495(19) .0542(7) Uani d . 1 . C
H14A .4367 .2445 .8386 .081 Uiso calc R 1 . H
H14B .5248 .1462 .7773 .081 Uiso calc R 1 . H
H14C .4780 .0491 .8670 .081 Uiso calc R 1 . H
C15 .15898(18) -.0397(3) .64640(14) .0359(5) Uani d . 1 . C
H15A .1819 .0583 .6060 .054 Uiso calc R 1 . H
H15B .0910 -.0876 .6240 .054 Uiso calc R 1 . H
H15C .2126 -.1350 .6460 .054 Uiso calc R 1 . H

loop_
_atom_type_symbol
_atom_type_description
_atom_type_scat_dispersion_real
_atom_type_scat_dispersion_imag
_atom_type_scat_source
C C 0.0033 0.0016 'International Tables Vol C Tables 4.2.6.8 and 6.1.1.4'
H H 0.0000 0.0000 'International Tables Vol C Tables 4.2.6.8 and 6.1.1.4'
N N 0.0061 0.0033 'International Tables Vol C Tables 4.2.6.8 and 6.1.1.4'
O O 0.0106 0.0060 'International Tables Vol C Tables 4.2.6.8 and 6.1.1.4'
S S 0.1246 0.1234 'International Tables Vol C Tables 4.2.6.8 and 6.1.1.4'

loop_
_geom_angle_atom_site_label_1
_geom_angle_atom_site_label_2
_geom_angle_atom_site_label_3
_geom_angle
_geom_angle_publ_flag
C10 S1 C14 108.08(11) y
C2 O1 C1 117.8(2) y
C12 O2 C8 123.27(16) y
O1 C2 C3 124.6(2) y
O1 C2 C7 115.4(2) y
C3 C2 C7 120.0(2) ?
C2 C3 C4 119.6(2) ?
C3 C4 C5 120.9(2) ?
C4 C5 C6 118.5(2) ?
C4 C5 C8 122.23(19) ?
C6 C5 C8 119.11(19) ?
C7 C6 C5 120.8(2) ?
C6 C7 C2 120.2(2) ?
C9 C8 O2 121.40(19) ?
C9 C8 C5 129.82(19) y
O2 C8 C5 108.77(17) y
C8 C9 C10 118.34(18) ?
C8 C9 C15 121.36(19) ?
C10 C9 C15 120.30(18) ?
C11 C10 C9 119.36(19) ?
C11 C10 S1 126.93(17) y
C9 C10 S1 113.70(15) y
C10 C11 C13 126.9(2) y
C10 C11 C12 121.1(2) ?
C13 C11 C12 112.00(19) y
O3 C12 O2 117.35(19) y
O3 C12 C11 126.3(2) y
O2 C12 C11 116.39(18) y
N1 C13 C11 174.8(3) y

loop_
_geom_bond_atom_site_label_1
_geom_bond_atom_site_label_2
_geom_bond_site_symmetry_2
_geom_bond_distance
_geom_bond_publ_flag
S1 C10 . 1.738(2) y
S1 C14 . 1.798(3) y
O1 C2 . 1.369(3) y
O1 C1 . 1.429(3) y
O2 C12 . 1.369(3) y
O2 C8 . 1.374(2) y
O3 C12 . 1.209(3) y
N1 C13 . 1.145(3) y
C2 C3 . 1.386(3) ?
C2 C7 . 1.390(3) ?
C3 C4 . 1.388(3) ?
C4 C5 . 1.395(3) ?
C5 C6 . 1.397(3) ?
C5 C8 . 1.468(3) y
C6 C7 . 1.375(3) ?
C8 C9 . 1.357(3) ?
C9 C10 . 1.444(3) ?
C9 C15 . 1.508(3) y
C10 C11 . 1.380(3) ?
C11 C13 . 1.435(3) y
C11 C12 . 1.440(3) ?

loop_
_geom_torsion_atom_site_label_1
_geom_torsion_atom_site_label_2
_geom_torsion_atom_site_label_3
_geom_torsion_atom_site_label_4
_geom_torsion
_geom_torsion_publ_flag
C1 O1 C2 C3 -3.2(3) y
C1 O1 C2 C7 176.6(2) y
O1 C2 C3 C4 178.7(2) y
C7 C2 C3 C4 -1.0(3) ?
C2 C3 C4 C5 0.6(3) ?
C3 C4 C5 C6 -0.1(3) ?
C3 C4 C5 C8 -175.1(2) ?
C4 C5 C6 C7 0.1(3) ?
C8 C5 C6 C7 175.3(2) ?
C5 C6 C7 C2 -0.6(3) ?
O1 C2 C7 C6 -178.7(2) y
C3 C2 C7 C6 1.0(3) ?
C12 O2 C8 C9 -1.2(3) ?
C12 O2 C8 C5 179.82(18) y
C4 C5 C8 C9 -41.2(3) y
C6 C5 C8 C9 143.8(2) y
C4 C5 C8 O2 137.6(2) y
C6 C5 C8 O2 -37.3(3) y
O2 C8 C9 C10 -2.7(3) ?
C5 C8 C9 C10 176.0(2) ?
O2 C8 C9 C15 176.91(19) ?
C5 C8 C9 C15 -4.3(4) ?
C8 C9 C10 C11 4.9(3) ?
C15 C9 C10 C11 -174.8(2) ?
C8 C9 C10 S1 -174.21(17) ?
C15 C9 C10 S1 6.1(3) ?
C14 S1 C10 C11 -14.7(2) y
C14 S1 C10 C9 164.25(17) y
C9 C10 C11 C13 173.5(2) ?
S1 C10 C11 C13 -7.6(4) y
C9 C10 C11 C12 -3.2(3) ?
S1 C10 C11 C12 175.70(17) ?
C8 O2 C12 O3 -178.1(2) ?
C8 O2 C12 C11 2.8(3) ?
C10 C11 C12 O3 -179.5(2) ?
C13 C11 C12 O3 3.4(3) ?
C10 C11 C12 O2 -0.5(3) ?
C13 C11 C12 O2 -177.7(2) ?
C10 C11 C13 N1 -146(3) y
C12 C11 C13 N1 31(3) y

loop_
_cod_related_entry_id
_cod_related_entry_database
_cod_related_entry_code
1 ChemSpider 21137507
